data_7224475
loop_
_publ_author_name
'Mitsui, Chikahiko'
'Tanaka, Yuji'
'Tanaka, Shota'
'Yamagishi, Masakazu'
'Nakahara, Katsumasa'
'Yano, Masafumi'
'Sato, Hiroyasu'
'Yamano, Akihito'
'Matsui, Hiroyuki'
'Takeya, Jun'
'Okamoto, Toshihiro'

_publ_section_title
;
 High Performance Oxygen-bridged N-shaped Semiconductors with Stabilized
 Crystal Phase and Blue Luminescence
;
_journal_name_full 'RSC Adv.'
_journal_paper_doi 10.1039/C6RA00922K
_journal_year 2016
_chemical_formula_moiety 'C26 H22 O2'
_chemical_formula_sum 'C26 H22 O2'
_chemical_formula_weight 366.46
_space_group_IT_number 2
_symmetry_cell_setting triclinic
_symmetry_Int_Tables_number 2
_symmetry_space_group_name_Hall '-P 1'
_symmetry_space_group_name_H-M 'P -1'
_atom_sites_solution_hydrogens geom
_atom_sites_solution_primary direct
_atom_sites_solution_secondary difmap
_audit_update_record
;
2015-05-10 deposited with the CCDC.
2016-03-02 downloaded from the CCDC.
;
_cell_angle_alpha 96.63(2)
_cell_angle_beta 91.21(2)
_cell_angle_gamma 90.083(18)
_cell_formula_units_Z 2
_cell_length_a 5.946(3)
_cell_length_b 7.516(4)
_cell_length_c 18.704(10)
_cell_measurement_reflns_used 1186
_cell_measurement_temperature 296
_cell_measurement_theta_max 64.05
_cell_measurement_theta_min 4.76
_cell_volume 830.1(8)
_computing_cell_refinement 'RAPID AUTO'
_computing_data_collection 'RAPID AUTO (Rigaku, ????)'
_computing_data_reduction 'RAPID AUTO'
_computing_molecular_graphics 'CrystalStructure 4.1'
_computing_publication_material 'CrystalStructure 4.1 (Rigaku, 2013)'
_computing_structure_refinement 'SHELXL97 (Sheldrick, 2008)'
_computing_structure_solution 'SHELXS97 (Sheldrick, 2008)'
_diffrn_ambient_temperature 296
_diffrn_detector_area_resol_mean 10.000
_diffrn_measured_fraction_theta_full 0.967
_diffrn_measured_fraction_theta_max 0.967
_diffrn_measurement_device_type 'Rigaku R-AXIS RAPID 191R'
_diffrn_measurement_method \w
_diffrn_radiation_type 'Cu K\a'
_diffrn_radiation_wavelength 1.54187
_diffrn_reflns_av_R_equivalents 0.1628
_diffrn_reflns_limit_h_max 7
_diffrn_reflns_limit_h_min -7
_diffrn_reflns_limit_k_max 9
_diffrn_reflns_limit_k_min -8
_diffrn_reflns_limit_l_max 22
_diffrn_reflns_limit_l_min -22
_diffrn_reflns_number 9927
_diffrn_reflns_theta_full 68.22
_diffrn_reflns_theta_max 68.22
_diffrn_reflns_theta_min 4.76
_diffrn_standards_number 0
_exptl_absorpt_coefficient_mu 0.714
_exptl_absorpt_correction_T_max 0.931
_exptl_absorpt_correction_T_min 0.517
_exptl_absorpt_correction_type multi-scan
_exptl_absorpt_process_details 'ABSCOR (Rigaku, 1995)'
_exptl_crystal_colour colorless
_exptl_crystal_density_diffrn 1.466
_exptl_crystal_density_method 'not measured'
_exptl_crystal_description platelet
_exptl_crystal_F_000 388.00
_exptl_crystal_size_max 0.623
_exptl_crystal_size_mid 0.343
_exptl_crystal_size_min 0.001
_refine_diff_density_max 1.13
_refine_diff_density_min -0.45
_refine_ls_extinction_method none
_refine_ls_goodness_of_fit_ref 1.473
_refine_ls_hydrogen_treatment constr
_refine_ls_number_parameters 253
_refine_ls_number_reflns 2926
_refine_ls_number_restraints 3
_refine_ls_R_factor_gt 0.2121
_refine_ls_shift/su_max 0.014
_refine_ls_structure_factor_coef Fsqd
_refine_ls_weighting_details 'w = 1/[\s^2^(Fo^2^)+(0.2000P)^2^+0.0000P] where P=(Fo^2^+2Fc^2^)/3'
_refine_ls_weighting_scheme calc
_refine_ls_wR_factor_ref 0.5037
_reflns_number_gt 1446
_reflns_number_total 2926
_reflns_threshold_expression F^2^>2.0\s(F^2^)
_cod_data_source_file c6ra00922k2.cif
_cod_data_source_block Mitsui
_cod_original_cell_volume 830.1(7)
_cod_database_code 7224475

loop_
_symmetry_equiv_pos_site_id
_symmetry_equiv_pos_as_xyz
1 +X,+Y,+Z
2 -X,-Y,-Z

loop_
_atom_site_label
_atom_site_type_symbol
_atom_site_fract_x
_atom_site_fract_y
_atom_site_fract_z
_atom_site_U_iso_or_equiv
_atom_site_adp_type
_atom_site_occupancy
_atom_site_symmetry_multiplicity
_atom_site_calc_flag
_atom_site_refinement_flags
O1 O 0.7954(8) 0.6343(6) 0.1073(3) 0.0744(16) Uani 1 2 d .
O15 O 1.3017(9) 0.9294(7) 0.1063(4) 0.099(2) Uani 1 2 d .
C2 C 0.7519(14) 0.6610(9) 0.2369(4) 0.075(2) Uani 1 2 d .
C3 C 0.6812(12) 0.6108(10) 0.1688(4) 0.070(2) Uani 1 2 d .
C4 C 0.4660(12) 0.5315(9) 0.1498(5) 0.070(2) Uani 1 2 d .
C5 C 0.3226(12) 0.4954(9) 0.2053(4) 0.071(2) Uani 1 2 d .
C6 C 0.3975(13) 0.5442(10) 0.2774(4) 0.070(2) Uani 1 2 d .
C7 C 0.2623(13) 0.5200(9) 0.3351(4) 0.0719(19) Uani 1 2 d .
C8 C 0.3298(14) 0.5617(10) 0.4039(5) 0.080(2) Uani 1 2 d .
C9 C 0.5390(15) 0.6425(11) 0.4187(4) 0.088(2) Uani 1 2 d .
C10 C 0.6808(15) 0.6829(10) 0.3665(4) 0.085(2) Uani 1 2 d .
C11 C 0.6121(14) 0.6285(10) 0.2925(4) 0.072(2) Uani 1 2 d .
C12 C 0.4517(10) 0.5021(9) 0.0738(4) 0.0619(18) Uani 1 2 d .
C13 C 0.6523(11) 0.5665(9) 0.0485(4) 0.0669(19) Uani 1 2 d .
C14 C 0.2933(11) 0.4316(9) 0.0213(4) 0.0663(19) Uani 1 2 d .
C16 C 1.2539(17) 0.9798(12) 0.2326(5) 0.089(3) Uani 1 2 d .
C17 C 1.1864(15) 0.9945(11) 0.1750(6) 0.088(3) Uani 1 2 d .
C18 C 0.9802(15) 1.0593(10) 0.1482(5) 0.078(2) Uani 1 2 d .
C19 C 0.8307(16) 1.1328(10) 0.2038(7) 0.120(4) Uani 1 2 d .
C20 C 0.9014(14) 1.1308(10) 0.2802(5) 0.077(2) Uani 1 2 d .
C21 C 0.7809(18) 1.1902(11) 0.3400(7) 0.101(3) Uani 1 2 d .
C22 C 0.845(2) 1.1866(15) 0.4030(7) 0.115(3) Uani 1 2 d .
C23 C 1.050(3) 1.1125(14) 0.4178(5) 0.117(4) Uani 1 2 d .
C24 C 1.1975(17) 1.0379(12) 0.3622(6) 0.106(3) Uani 1 2 d .
C25 C 1.1197(14) 1.0489(9) 0.2892(5) 0.078(2) Uani 1 2 d .
C26 C 1.1560(15) 0.9608(10) 0.0476(5) 0.082(3) Uani 1 2 d .
C27 C 0.9601(15) 1.0391(10) 0.0736(5) 0.079(2) Uani 1 2 d .
C28 C 0.7996(14) 1.0797(10) 0.0231(6) 0.090(3) Uani 1 2 d .
H2 H 0.89102 0.71626 0.24652 0.0897 Uiso 1 2 calc R
H5 H 0.18313 0.44117 0.19499 0.0852 Uiso 1 2 calc R
H7 H 0.11868 0.47276 0.32562 0.0863 Uiso 1 2 calc R
H8 H 0.23798 0.537 0.44119 0.0962 Uiso 1 2 calc R
H9 H 0.58426 0.67036 0.46657 0.1052 Uiso 1 2 calc R
H10 H 0.81596 0.74296 0.378 0.1026 Uiso 1 2 calc R
H14 H 0.15658 0.38529 0.03396 0.0796 Uiso 1 2 calc R
H16 H 1.39068 0.92469 0.2406 0.1063 Uiso 1 2 calc R
H19 H 0.6925 1.18056 0.19188 0.1436 Uiso 1 2 calc R
H21 H 0.63892 1.2372 0.3324 0.1207 Uiso 1 2 calc R
H22 H 0.75442 1.23383 0.44048 0.1378 Uiso 1 2 calc R
H23 H 1.09454 1.11057 0.46564 0.1398 Uiso 1 2 calc R
H24 H 1.33444 0.98603 0.3726 0.1271 Uiso 1 2 calc R
H28 H 0.66469 1.13354 0.03749 0.1084 Uiso 1 2 calc R

loop_
_atom_site_aniso_label
_atom_site_aniso_U_11
_atom_site_aniso_U_22
_atom_site_aniso_U_33
_atom_site_aniso_U_12
_atom_site_aniso_U_13
_atom_site_aniso_U_23
O1 0.052(3) 0.070(3) 0.101(4) -0.014(2) -0.003(2) 0.012(3)
O15 0.071(4) 0.081(4) 0.145(5) 0.000(3) -0.001(4) 0.024(4)
C2 0.071(5) 0.056(4) 0.096(6) 0.002(4) 0.001(4) 0.006(4)
C3 0.061(4) 0.065(5) 0.086(5) 0.011(3) 0.009(4) 0.019(4)
C4 0.048(4) 0.049(4) 0.113(6) -0.003(3) 0.010(4) 0.008(4)
C5 0.055(4) 0.066(5) 0.093(5) -0.008(3) -0.002(4) 0.015(4)
C6 0.065(5) 0.060(5) 0.087(5) 0.010(3) -0.004(4) 0.014(4)
C7 0.073(5) 0.055(4) 0.088(5) -0.000(3) 0.008(4) 0.008(4)
C8 0.069(5) 0.070(5) 0.103(6) 0.001(4) 0.010(4) 0.017(4)
C9 0.090(6) 0.083(6) 0.090(5) 0.001(5) 0.008(5) 0.010(5)
C10 0.086(6) 0.066(5) 0.103(6) 0.001(4) -0.014(5) 0.011(4)
C11 0.078(5) 0.059(4) 0.078(5) 0.007(4) -0.007(4) 0.003(4)
C12 0.043(4) 0.059(4) 0.084(5) 0.004(3) 0.000(3) 0.014(4)
C13 0.046(4) 0.061(4) 0.091(5) -0.003(3) -0.010(3) 0.000(4)
C14 0.043(3) 0.055(4) 0.101(5) -0.004(3) 0.009(3) 0.008(4)
C16 0.088(6) 0.083(6) 0.096(6) -0.008(5) 0.007(5) 0.013(5)
C17 0.070(6) 0.062(5) 0.130(8) -0.003(4) -0.001(5) 0.002(5)
C18 0.076(6) 0.055(5) 0.104(6) -0.017(4) 0.017(4) 0.004(4)
C19 0.080(6) 0.038(5) 0.245(13) -0.013(4) -0.038(8) 0.044(6)
C20 0.080(5) 0.049(4) 0.100(6) -0.003(4) -0.014(5) 0.010(4)
C21 0.100(7) 0.057(5) 0.146(8) -0.000(5) 0.029(7) 0.007(6)
C22 0.113(9) 0.098(8) 0.132(9) -0.036(7) 0.006(7) 0.006(7)
C23 0.163(12) 0.092(8) 0.095(7) -0.058(8) -0.014(7) 0.014(6)
C24 0.087(6) 0.069(6) 0.166(9) -0.020(5) -0.035(7) 0.036(6)
C25 0.076(5) 0.038(4) 0.124(7) -0.011(3) 0.004(5) 0.018(4)
C26 0.079(6) 0.064(5) 0.109(6) -0.015(4) -0.031(5) 0.043(5)
C27 0.084(6) 0.061(5) 0.095(6) -0.010(4) 0.013(5) 0.016(4)
C28 0.071(5) 0.050(5) 0.154(9) 0.004(4) 0.027(6) 0.024(5)

loop_
_atom_type_symbol
_atom_type_description
_atom_type_scat_dispersion_real
_atom_type_scat_dispersion_imag
_atom_type_scat_source
C C 0.0181 0.0091
;
International Tables for Crystallography
(1992, Vol. C, Tables 4.2.6.8 and 6.1.1.4)
;
H H 0.0000 0.0000
;
International Tables for Crystallography
(1992, Vol. C, Table 6.1.1.4)
;
O O 0.0492 0.0322
;
International Tables for Crystallography
(1992, Vol. C, Tables 4.2.6.8 and 6.1.1.4)
;

loop_
_geom_angle_atom_site_label_1
_geom_angle_atom_site_label_2
_geom_angle_atom_site_label_3
_geom_angle
_geom_angle_publ_flag
_geom_angle_site_symmetry_1
_geom_angle_site_symmetry_3
C3 O1 C13 106.2(5) yes . .
C17 O15 C26 108.2(6) yes . .
C3 C2 C11 118.4(7) yes . .
O1 C3 C2 126.4(7) yes . .
O1 C3 C4 109.7(6) yes . .
C2 C3 C4 123.9(7) yes . .
C3 C4 C5 118.7(7) yes . .
C3 C4 C12 107.2(6) yes . .
C5 C4 C12 134.1(6) yes . .
C4 C5 C6 117.9(7) yes . .
C5 C6 C7 121.4(7) yes . .
C5 C6 C11 120.5(7) yes . .
C7 C6 C11 118.0(7) yes . .
C6 C7 C8 122.9(7) yes . .
C7 C8 C9 119.1(8) yes . .
C8 C9 C10 123.3(8) yes . .
C9 C10 C11 117.2(8) yes . .
C2 C11 C6 120.6(7) yes . .
C2 C11 C10 120.0(7) yes . .
C6 C11 C10 119.3(7) yes . .
C4 C12 C13 106.6(6) yes . .
C4 C12 C14 137.0(6) yes . .
C13 C12 C14 116.4(6) yes . .
O1 C13 C12 110.3(6) yes . .
O1 C13 C14 123.5(6) yes . 2_665
C12 C13 C14 126.2(6) yes . 2_665
C12 C14 C13 117.3(6) yes . 2_665
C17 C16 C25 116.5(10) yes . .
O15 C17 C16 125.7(9) yes . .
O15 C17 C18 101.3(8) yes . .
C16 C17 C18 132.8(10) yes . .
C17 C18 C19 113.9(9) yes . .
C17 C18 C27 114.0(8) yes . .
C19 C18 C27 132.1(9) yes . .
C18 C19 C20 118.8(8) yes . .
C19 C20 C21 127.2(8) yes . .
C19 C20 C25 113.5(8) yes . .
C21 C20 C25 119.3(9) yes . .
C20 C21 C22 125.6(11) yes . .
C21 C22 C23 120.0(11) yes . .
C22 C23 C24 122.6(10) yes . .
C23 C24 C25 115.8(9) yes . .
C16 C25 C20 124.4(9) yes . .
C16 C25 C24 119.0(8) yes . .
C20 C25 C24 116.7(8) yes . .
O15 C26 C27 109.6(8) yes . .
O15 C26 C28 125.8(8) yes . 2_775
C27 C26 C28 124.6(8) yes . 2_775
C18 C27 C26 107.0(8) yes . .
C18 C27 C28 136.0(8) yes . .
C26 C27 C28 117.0(8) yes . .
C26 C28 C27 118.4(8) yes 2_775 .
C3 C2 H2 120.806 no . .
C11 C2 H2 120.804 no . .
C4 C5 H5 121.058 no . .
C6 C5 H5 121.055 no . .
C6 C7 H7 118.562 no . .
C8 C7 H7 118.562 no . .
C7 C8 H8 120.449 no . .
C9 C8 H8 120.460 no . .
C8 C9 H9 118.341 no . .
C10 C9 H9 118.350 no . .
C9 C10 H10 121.403 no . .
C11 C10 H10 121.413 no . .
C12 C14 H14 121.338 no . .
C13 C14 H14 121.320 no 2_665 .
C17 C16 H16 121.742 no . .
C25 C16 H16 121.753 no . .
C18 C19 H19 120.606 no . .
C20 C19 H19 120.617 no . .
C20 C21 H21 117.212 no . .
C22 C21 H21 117.213 no . .
C21 C22 H22 120.011 no . .
C23 C22 H22 120.012 no . .
C22 C23 H23 118.681 no . .
C24 C23 H23 118.680 no . .
C23 C24 H24 122.105 no . .
C25 C24 H24 122.128 no . .
C26 C28 H28 120.781 no 2_775 .
C27 C28 H28 120.773 no . .

loop_
_geom_bond_atom_site_label_1
_geom_bond_atom_site_label_2
_geom_bond_distance
_geom_bond_publ_flag
_geom_bond_site_symmetry_2
O1 C3 1.377(9) yes .
O1 C13 1.421(8) yes .
O15 C17 1.501(12) yes .
O15 C26 1.426(11) yes .
C2 C3 1.345(11) yes .
C2 C11 1.388(11) yes .
C3 C4 1.431(10) yes .
C4 C5 1.407(11) yes .
C4 C12 1.415(11) yes .
C5 C6 1.418(10) yes .
C6 C7 1.387(11) yes .
C6 C11 1.432(11) yes .
C7 C8 1.342(11) yes .
C8 C9 1.392(12) yes .
C9 C10 1.363(12) yes .
C10 C11 1.448(11) yes .
C12 C13 1.398(9) yes .
C12 C14 1.404(9) yes .
C13 C14 1.353(11) yes 2_665
C16 C17 1.159(15) yes .
C16 C25 1.392(13) yes .
C17 C18 1.422(13) yes .
C18 C19 1.443(14) yes .
C18 C27 1.390(12) yes .
C19 C20 1.483(16) yes .
C20 C21 1.373(14) yes .
C20 C25 1.452(12) yes .
C21 C22 1.233(18) yes .
C22 C23 1.38(2) yes .
C23 C24 1.441(16) yes .
C24 C25 1.443(15) yes .
C26 C27 1.378(12) yes .
C26 C28 1.353(14) yes 2_775
C27 C28 1.387(13) yes .
C2 H2 0.930 no .
C5 H5 0.930 no .
C7 H7 0.930 no .
C8 H8 0.930 no .
C9 H9 0.930 no .
C10 H10 0.930 no .
C14 H14 0.930 no .
C16 H16 0.930 no .
C19 H19 0.930 no .
C21 H21 0.930 no .
C22 H22 0.930 no .
C23 H23 0.930 no .
C24 H24 0.930 no .
C28 H28 0.930 no .

loop_
_geom_contact_atom_site_label_1
_geom_contact_atom_site_label_2
_geom_contact_distance
_geom_contact_publ_flag
_geom_contact_site_symmetry_2
O15 C28 3.581(11) no .
C2 C5 2.859(11) no .
C2 C12 3.584(10) no .
C2 C13 3.550(11) no .
C3 C6 2.757(11) no .
C3 C14 3.538(11) no 2_665
C4 C11 2.803(11) no .
C4 C14 3.573(11) no 2_665
C5 C14 3.420(10) no .
C6 C9 2.773(11) no .
C7 C10 2.793(12) no .
C8 C11 2.793(12) no .
C12 C12 2.827(10) no 2_665
C13 C13 2.648(10) no 2_665
C14 C14 2.828(10) no 2_665
C16 C19 2.836(14) no .
C16 C26 3.484(14) no .
C16 C27 3.491(13) no .
C17 C20 2.734(13) no .
C17 C24 3.477(16) no .
C18 C25 2.757(13) no .
C18 C28 3.533(14) no 2_775
C19 C28 3.358(17) no .
C20 C23 2.721(14) no .
C21 C24 2.774(14) no .
C22 C25 2.814(15) no .
C26 C26 2.657(13) no 2_775
C27 C27 2.798(12) no 2_775
C28 C28 2.778(12) no 2_775
O1 C18 3.374(9) no .
O1 C26 3.547(10) no .
O1 C27 3.327(9) no .
O15 C3 3.570(10) no 1_655
O15 C4 3.332(9) no 1_655
O15 C12 3.326(9) no 1_655
O15 C13 3.520(9) no 1_655
C3 O15 3.570(10) no 1_455
C4 O15 3.332(9) no 1_455
C6 C16 3.572(12) no 1_455
C12 O15 3.326(9) no 1_455
C13 O15 3.520(9) no 1_455
C16 C6 3.572(12) no 1_655
C18 O1 3.374(9) no .
C26 O1 3.547(10) no .
C27 O1 3.327(9) no .
O1 H2 2.6559 no .
O1 H14 2.6497 no 2_665
O15 H16 2.5606 no .
O15 H28 2.6879 no 2_775
C2 H10 2.6593 no .
C3 H5 3.2910 no .
C4 H2 3.2867 no .
C4 H14 2.9266 no .
C5 H7 2.6016 no .
C5 H14 3.3434 no .
C6 H2 3.2943 no .
C6 H8 3.2327 no .
C6 H10 3.3329 no .
C7 H5 2.6504 no .
C7 H9 3.1851 no .
C8 H10 3.2631 no .
C9 H7 3.1933 no .
C10 H2 2.6288 no .
C10 H8 3.2539 no .
C11 H5 3.3185 no .
C11 H7 3.2552 no .
C11 H9 3.2427 no .
C12 H5 2.8794 no .
C12 H14 3.2848 no 2_665
C13 H14 3.2384 no .
C14 H5 3.3207 no .
C16 H24 2.6466 no .
C17 H19 3.2602 no .
C18 H16 3.1934 no .
C18 H28 2.8683 no .
C19 H21 2.7175 no .
C19 H28 3.2439 no .
C20 H16 3.3544 no .
C20 H22 3.1506 no .
C20 H24 3.3247 no .
C21 H19 2.8018 no .
C21 H23 3.0822 no .
C22 H24 3.3106 no .
C23 H21 3.0956 no .
C24 H16 2.6227 no .
C24 H22 3.3065 no .
C25 H19 3.3127 no .
C25 H21 3.2674 no .
C25 H23 3.2857 no .
C26 H28 3.2091 no .
C27 H19 2.8583 no .
C27 H28 3.2493 no 2_775
C28 H19 3.2372 no .
H2 H10 2.4939 no .
H5 H7 2.4655 no .
H5 H14 2.9933 no .
H7 H8 2.2587 no .
H8 H9 2.3049 no .
H9 H10 2.2898 no .
H16 H24 2.4884 no .
H19 H21 2.6397 no .
H19 H28 2.8696 no .
H21 H22 2.1241 no .
H22 H23 2.2882 no .
H23 H24 2.3816 no .
O1 H5 3.2430 no 1_655
O1 H14 3.0887 no 1_655
O15 H19 3.2647 no 1_655
O15 H28 3.0386 no 1_655
C2 H5 3.1177 no 1_655
C2 H7 3.1484 no 1_655
C2 H16 2.9207 no 1_455
C3 H5 3.2967 no 1_655
C3 H16 3.1198 no 1_455
C3 H19 3.3119 no 1_545
C4 H16 3.2701 no 1_455
C4 H19 3.1359 no 1_545
C5 H2 3.1206 no 1_455
C5 H16 3.2412 no 1_455
C5 H19 3.2248 no 1_545
C6 H2 3.3445 no 1_455
C6 H16 3.0179 no 1_455
C6 H19 3.4966 no 1_545
C6 H21 2.9896 no 1_545
C7 H2 3.1956 no 1_455
C7 H10 3.2079 no 1_455
C7 H21 3.0867 no 1_545
C7 H24 3.5159 no 1_455
C8 H9 3.1781 no 2_666
C8 H10 3.3950 no 1_455
C8 H21 3.2373 no 1_545
C8 H22 3.1805 no 2_676
C8 H24 3.3081 no 1_455
C9 H8 3.3352 no 2_666
C9 H9 3.4497 no 2_666
C9 H21 3.3390 no 1_545
C9 H22 3.3943 no 1_545
C9 H22 3.2373 no 2_676
C9 H23 3.4257 no 2_776
C9 H24 3.0602 no 1_455
C10 H7 3.1110 no 1_655
C10 H16 3.5565 no 1_455
C10 H21 3.3451 no 1_545
C10 H23 3.5692 no 2_776
C10 H24 3.0670 no 1_455
C11 H7 3.3057 no 1_655
C11 H16 2.8431 no 1_455
C11 H21 3.1201 no 1_545
C11 H24 3.3733 no 1_455
C12 H28 3.0579 no 1_545
C13 H14 3.2983 no 1_655
C13 H28 3.2373 no 1_545
C13 H28 3.4566 no 2_675
C14 H14 3.2159 no 2_565
C14 H28 3.1824 no 1_545
C14 H28 3.5767 no 2_675
C16 H2 2.9628 no .
C16 H19 3.1617 no 1_655
C16 H21 3.3821 no 1_655
C17 H2 3.1596 no .
C17 H5 3.3345 no 1_665
C17 H19 3.3100 no 1_655
C18 H2 3.3821 no .
C18 H5 3.1343 no 1_665
C19 H2 3.3372 no .
C19 H5 3.1433 no 1_665
C19 H16 3.1746 no 1_455
C20 H2 3.1065 no .
C20 H5 3.4279 no 1_665
C20 H7 2.9047 no 1_665
C20 H16 3.4345 no 1_455
C21 H7 2.9598 no 1_665
C21 H10 3.5204 no .
C21 H16 3.4307 no 1_455
C21 H24 3.1694 no 1_455
C22 H7 3.1912 no 1_665
C22 H8 3.5203 no 1_665
C22 H8 3.4229 no 2_676
C22 H10 3.3163 no .
C22 H23 3.5193 no 2_776
C22 H24 3.3937 no 1_455
C23 H7 3.4023 no 1_665
C23 H8 3.3570 no 1_665
C23 H9 3.3247 no 2_776
C23 H10 3.1093 no .
C23 H23 3.0362 no 2_776
C24 H2 3.5294 no .
C24 H7 3.4458 no 1_665
C24 H10 3.2119 no .
C24 H21 3.1119 no 1_655
C25 H2 2.8669 no .
C25 H7 3.1800 no 1_665
C25 H10 3.5077 no .
C25 H21 3.4359 no 1_655
C26 H14 3.2295 no 1_665
C26 H14 3.3905 no 2_665
C26 H28 3.3078 no 1_655
C27 H14 3.0261 no 1_665
C28 H14 3.1114 no 1_665
C28 H14 3.5459 no 2_665
C28 H28 3.3033 no 2_675
H2 C5 3.1206 no 1_655
H2 C6 3.3445 no 1_655
H2 C7 3.1956 no 1_655
H2 C16 2.9628 no .
H2 C17 3.1596 no .
H2 C18 3.3821 no .
H2 C19 3.3372 no .
H2 C20 3.1065 no .
H2 C24 3.5294 no .
H2 C25 2.8669 no .
H2 H5 2.8003 no 1_655
H2 H7 2.8139 no 1_655
H2 H16 3.3701 no 1_455
H2 H16 3.3666 no .
H5 O1 3.2430 no 1_455
H5 C2 3.1177 no 1_455
H5 C3 3.2967 no 1_455
H5 C17 3.3345 no 1_445
H5 C18 3.1343 no 1_445
H5 C19 3.1433 no 1_445
H5 C20 3.4279 no 1_445
H5 H2 2.8003 no 1_455
H5 H19 3.5073 no 1_445
H7 C2 3.1484 no 1_455
H7 C10 3.1110 no 1_455
H7 C11 3.3057 no 1_455
H7 C20 2.9047 no 1_445
H7 C21 2.9598 no 1_445
H7 C22 3.1912 no 1_445
H7 C23 3.4023 no 1_445
H7 C24 3.4458 no 1_445
H7 C25 3.1800 no 1_445
H7 H2 2.8139 no 1_455
H7 H10 2.8195 no 1_455
H7 H21 3.3677 no 1_445
H7 H21 3.5737 no 1_545
H8 C9 3.3352 no 2_666
H8 C22 3.5203 no 1_445
H8 C22 3.4229 no 2_676
H8 C23 3.3570 no 1_445
H8 H9 2.6591 no 2_666
H8 H10 3.2247 no 1_455
H8 H22 2.6424 no 2_676
H8 H23 3.3993 no 1_445
H9 C8 3.1781 no 2_666
H9 C9 3.4497 no 2_666
H9 C23 3.3247 no 2_776
H9 H8 2.6591 no 2_666
H9 H9 3.1481 no 2_666
H9 H22 3.4186 no 1_545
H9 H22 2.7313 no 2_676
H9 H23 2.7153 no 2_776
H9 H24 3.4332 no 1_455
H10 C7 3.2079 no 1_655
H10 C8 3.3950 no 1_655
H10 C21 3.5204 no .
H10 C22 3.3163 no .
H10 C23 3.1093 no .
H10 C24 3.2119 no .
H10 C25 3.5077 no .
H10 H7 2.8195 no 1_655
H10 H8 3.2247 no 1_655
H10 H23 3.4482 no .
H10 H23 3.0392 no 2_776
H10 H24 3.4046 no 1_455
H10 H24 3.5906 no .
H14 O1 3.0887 no 1_455
H14 C13 3.2983 no 1_455
H14 C14 3.2159 no 2_565
H14 C26 3.2295 no 1_445
H14 C26 3.3905 no 2_665
H14 C27 3.0261 no 1_445
H14 C28 3.1114 no 1_445
H14 C28 3.5459 no 2_665
H14 H14 2.9102 no 2_565
H14 H28 3.4872 no 1_445
H14 H28 3.5707 no 1_545
H16 C2 2.9207 no 1_655
H16 C3 3.1198 no 1_655
H16 C4 3.2701 no 1_655
H16 C5 3.2412 no 1_655
H16 C6 3.0179 no 1_655
H16 C10 3.5565 no 1_655
H16 C11 2.8431 no 1_655
H16 C19 3.1746 no 1_655
H16 C20 3.4345 no 1_655
H16 C21 3.4307 no 1_655
H16 H2 3.3666 no .
H16 H2 3.3701 no 1_655
H16 H19 2.8659 no 1_655
H16 H21 3.0976 no 1_655
H19 O15 3.2647 no 1_455
H19 C3 3.3119 no 1_565
H19 C4 3.1359 no 1_565
H19 C5 3.2248 no 1_565
H19 C6 3.4966 no 1_565
H19 C16 3.1617 no 1_455
H19 C17 3.3100 no 1_455
H19 H5 3.5073 no 1_665
H19 H16 2.8659 no 1_455
H21 C6 2.9896 no 1_565
H21 C7 3.0867 no 1_565
H21 C8 3.2373 no 1_565
H21 C9 3.3390 no 1_565
H21 C10 3.3451 no 1_565
H21 C11 3.1201 no 1_565
H21 C16 3.3821 no 1_455
H21 C24 3.1119 no 1_455
H21 C25 3.4359 no 1_455
H21 H7 3.5737 no 1_565
H21 H7 3.3677 no 1_665
H21 H16 3.0976 no 1_455
H21 H24 2.7897 no 1_455
H22 C8 3.1805 no 2_676
H22 C9 3.3943 no 1_565
H22 C9 3.2373 no 2_676
H22 H8 2.6424 no 2_676
H22 H9 3.4186 no 1_565
H22 H9 2.7313 no 2_676
H22 H23 3.4028 no 2_776
H22 H24 3.2594 no 1_455
H23 C9 3.4257 no 2_776
H23 C10 3.5692 no 2_776
H23 C22 3.5193 no 2_776
H23 C23 3.0362 no 2_776
H23 H8 3.3993 no 1_665
H23 H9 2.7153 no 2_776
H23 H10 3.4482 no .
H23 H10 3.0392 no 2_776
H23 H22 3.4028 no 2_776
H23 H23 2.4955 no 2_776
H24 C7 3.5159 no 1_655
H24 C8 3.3081 no 1_655
H24 C9 3.0602 no 1_655
H24 C10 3.0670 no 1_655
H24 C11 3.3733 no 1_655
H24 C21 3.1694 no 1_655
H24 C22 3.3937 no 1_655
H24 H9 3.4332 no 1_655
H24 H10 3.5906 no .
H24 H10 3.4046 no 1_655
H24 H21 2.7897 no 1_655
H24 H22 3.2594 no 1_655
H28 O15 3.0386 no 1_455
H28 C12 3.0579 no 1_565
H28 C13 3.2373 no 1_565
H28 C13 3.4566 no 2_675
H28 C14 3.1824 no 1_565
H28 C14 3.5767 no 2_675
H28 C26 3.3078 no 1_455
H28 C28 3.3033 no 2_675
H28 H14 3.5707 no 1_565
H28 H14 3.4872 no 1_665
H28 H28 3.0090 no 2_675

loop_
_geom_torsion_atom_site_label_1
_geom_torsion_atom_site_label_2
_geom_torsion_atom_site_label_3
_geom_torsion_atom_site_label_4
_geom_torsion
_geom_torsion_publ_flag
_geom_torsion_site_symmetry_1
_geom_torsion_site_symmetry_3
_geom_torsion_site_symmetry_4
C3 O1 C13 C12 0.2(7) no . . .
C3 O1 C13 C14 179.2(6) no . . 2_665
C13 O1 C3 C2 -178.0(6) no . . .
C13 O1 C3 C4 -0.9(7) no . . .
C17 O15 C26 C27 -0.2(8) no . . .
C17 O15 C26 C28 180.0(7) no . . 2_775
C26 O15 C17 C16 175.5(7) no . . .
C26 O15 C17 C18 -0.2(7) no . . .
C3 C2 C11 C6 -0.3(11) no . . .
C3 C2 C11 C10 -179.1(6) no . . .
C11 C2 C3 O1 179.1(6) no . . .
C11 C2 C3 C4 2.5(11) no . . .
O1 C3 C4 C5 179.7(5) no . . .
O1 C3 C4 C12 1.4(7) no . . .
C2 C3 C4 C5 -3.2(11) no . . .
C2 C3 C4 C12 178.5(6) no . . .
C3 C4 C5 C6 1.6(9) no . . .
C3 C4 C12 C13 -1.2(7) no . . .
C3 C4 C12 C14 -179.9(7) no . . .
C5 C4 C12 C13 -179.2(7) no . . .
C5 C4 C12 C14 2.1(14) no . . .
C12 C4 C5 C6 179.4(7) no . . .
C4 C5 C6 C7 177.3(6) no . . .
C4 C5 C6 C11 0.4(10) no . . .
C5 C6 C7 C8 178.8(6) no . . .
C5 C6 C11 C2 -1.1(11) no . . .
C5 C6 C11 C10 177.7(6) no . . .
C7 C6 C11 C2 -178.1(6) no . . .
C7 C6 C11 C10 0.7(10) no . . .
C11 C6 C7 C8 -4.3(11) no . . .
C6 C7 C8 C9 3.9(11) no . . .
C7 C8 C9 C10 0.3(12) no . . .
C8 C9 C10 C11 -3.6(12) no . . .
C9 C10 C11 C2 -178.1(7) no . . .
C9 C10 C11 C6 3.0(11) no . . .
C4 C12 C13 O1 0.7(7) no . . .
C4 C12 C13 C14 -178.3(6) no . . 2_665
C4 C12 C14 C13 178.0(7) no . . 2_665
C13 C12 C14 C13 -0.6(9) no . . 2_665
C14 C12 C13 O1 179.7(5) no . . .
C14 C12 C13 C14 0.6(10) no . . 2_665
O1 C13 C14 C12 -179.6(5) no . 2_665 2_665
C12 C13 C14 C12 -0.6(10) no . 2_665 2_665
C17 C16 C25 C20 2.2(13) no . . .
C17 C16 C25 C24 -178.6(8) no . . .
C25 C16 C17 O15 -179.7(7) no . . .
C25 C16 C17 C18 -5.5(15) no . . .
O15 C17 C18 C19 -179.8(5) no . . .
O15 C17 C18 C27 0.5(8) no . . .
C16 C17 C18 C19 5.0(14) no . . .
C16 C17 C18 C27 -174.7(10) no . . .
C17 C18 C19 C20 -1.1(10) no . . .
C17 C18 C27 C26 -0.6(9) no . . .
C17 C18 C27 C28 -179.5(8) no . . .
C19 C18 C27 C26 179.7(8) no . . .
C19 C18 C27 C28 0.8(16) no . . .
C27 C18 C19 C20 178.5(7) no . . .
C18 C19 C20 C21 -178.4(7) no . . .
C18 C19 C20 C25 -1.0(10) no . . .
C19 C20 C21 C22 180.0(7) no . . .
C19 C20 C25 C16 0.7(10) no . . .
C19 C20 C25 C24 -178.5(6) no . . .
C21 C20 C25 C16 178.3(7) no . . .
C21 C20 C25 C24 -0.9(10) no . . .
C25 C20 C21 C22 2.7(13) no . . .
C20 C21 C22 C23 -2.4(17) no . . .
C21 C22 C23 C24 0.3(18) no . . .
C22 C23 C24 C25 1.3(15) no . . .
C23 C24 C25 C16 179.9(7) no . . .
C23 C24 C25 C20 -0.9(11) no . . .
O15 C26 C27 C18 0.5(8) no . . .
O15 C26 C27 C28 179.6(5) no . . .
O15 C26 C28 C27 -179.6(6) no . 2_775 2_775
C27 C26 C28 C27 0.6(12) no . 2_775 2_775
C28 C26 C27 C18 -179.7(7) no 2_775 . .
C28 C26 C27 C28 -0.6(12) no 2_775 . .
C18 C27 C28 C26 179.3(8) no . . 2_775
C26 C27 C28 C26 0.5(10) no . . 2_775
